data_1565693
loop_
_publ_author_name
'Yang, Li-li'
'Zhou, Jian'
'Zou, Hua-Hong'
'Hu, Feilong'
'Zhao, Jun-Wei'

_publ_section_title
;
 A series of new polynuclear lanthanide(III) clusters prepared in alkylol
 amine
;
_journal_name_full 'Inorganica Chimica Acta'
_journal_page_first 119201
_journal_paper_doi 10.1016/j.ica.2019.119201
_journal_volume 499
_journal_year 2020
_chemical_formula_moiety 'C16 H45 Cl N8 O4 Sm2, 2(Cl)'
_chemical_formula_sum 'C16 H45 Cl3 N8 O4 Sm2'
_chemical_formula_weight 820.66
_space_group_crystal_system triclinic
_space_group_IT_number 2
_space_group_name_Hall '-P 1'
_space_group_name_H-M_alt 'P -1'
_atom_sites_solution_hydrogens mixed
_atom_sites_solution_primary iterative
_cell_angle_alpha 77.659(2)
_cell_angle_beta 72.2910(18)
_cell_angle_gamma 74.008(2)
_cell_formula_units_Z 2
_cell_length_a 9.8715(4)
_cell_length_b 11.3464(5)
_cell_length_c 14.1714(5)
_cell_measurement_reflns_used 9958
_cell_measurement_temperature 296(2)
_cell_measurement_theta_max 27.794
_cell_measurement_theta_min 2.518
_cell_volume 1438.85(10)
_computing_cell_refinement 'SAINT v8.37A (Bruker, 2015)'
_computing_data_reduction 'SAINT v8.37A (Bruker, 2015)'
_computing_molecular_graphics 'Olex2 (Dolomanov et al., 2009)'
_computing_publication_material 'Olex2 (Dolomanov et al., 2009)'
_computing_structure_refinement 'XL (Sheldrick, 2008)'
_computing_structure_solution 'olex2.solve (Bourhis et al., 2015)'
_diffrn_ambient_temperature 296.15
_diffrn_measured_fraction_theta_full 0.998
_diffrn_measured_fraction_theta_max 0.994
_diffrn_measurement_device_type 'Bruker P4'
_diffrn_measurement_method '\w scans'
_diffrn_radiation_monochromator graphite
_diffrn_radiation_type MoK\a
_diffrn_radiation_wavelength 0.71073
_diffrn_reflns_av_R_equivalents 0.0906
_diffrn_reflns_av_unetI/netI 0.0577
_diffrn_reflns_Laue_measured_fraction_full 0.998
_diffrn_reflns_Laue_measured_fraction_max 0.994
_diffrn_reflns_limit_h_max 12
_diffrn_reflns_limit_h_min -12
_diffrn_reflns_limit_k_max 14
_diffrn_reflns_limit_k_min -14
_diffrn_reflns_limit_l_max 18
_diffrn_reflns_limit_l_min -18
_diffrn_reflns_number 38590
_diffrn_reflns_point_group_measured_fraction_full 0.998
_diffrn_reflns_point_group_measured_fraction_max 0.994
_diffrn_reflns_theta_full 25.242
_diffrn_reflns_theta_max 27.864
_diffrn_reflns_theta_min 3.049
_diffrn_standards_number 0
_exptl_absorpt_coefficient_mu 4.355
_exptl_absorpt_correction_T_max 0.7456
_exptl_absorpt_correction_T_min 0.6401
_exptl_absorpt_correction_type multi-scan
_exptl_absorpt_process_details
'SADABS-2016/2 (Bruker,2016/2) was used for absorption correction. wR2(int) was 0.0864 before and 0.0593 after correction. The Ratio of minimum to maximum transmission is 0.8585. The \l/2 correction factor is Not present.'
_exptl_crystal_colour colourless
_exptl_crystal_colour_primary colourless
_exptl_crystal_density_diffrn 1.894
_exptl_crystal_description block
_exptl_crystal_F_000 808
_exptl_crystal_size_max 0.16
_exptl_crystal_size_mid 0.13
_exptl_crystal_size_min 0.08
_refine_diff_density_max 0.954
_refine_diff_density_min -0.890
_refine_diff_density_rms 0.167
_refine_ls_extinction_coef .
_refine_ls_extinction_method none
_refine_ls_goodness_of_fit_ref 1.005
_refine_ls_hydrogen_treatment mixed
_refine_ls_matrix_type full
_refine_ls_number_parameters 302
_refine_ls_number_reflns 6804
_refine_ls_number_restraints 1
_refine_ls_restrained_S_all 1.005
_refine_ls_R_factor_all 0.0659
_refine_ls_R_factor_gt 0.0342
_refine_ls_shift/su_max 0.001
_refine_ls_shift/su_mean 0.000
_refine_ls_structure_factor_coef Fsqd
_refine_ls_weighting_details 'w=1/[\s^2^(Fo^2^)+5.4575P] where P=(Fo^2^+2Fc^2^)/3'
_refine_ls_weighting_scheme calc
_refine_ls_wR_factor_gt 0.0509
_refine_ls_wR_factor_ref 0.0584
_reflns_Friedel_coverage 0.000
_reflns_Friedel_fraction_full .
_reflns_Friedel_fraction_max .
_reflns_number_gt 4925
_reflns_number_total 6804
_reflns_threshold_expression 'I > 2\s(I)'
_cod_data_source_file ICA-2020-499-119201.cif
_cod_data_source_block 1a
_cod_original_cell_volume 1438.84(10)
_cod_database_code 1565693
_shelx_space_group_comment
;
The symmetry employed for this shelxl refinement is uniquely defined
by the following loop, which should always be used as a source of
symmetry information in preference to the above space-group names.
They are only intended as comments.
;
_shelx_estimated_absorpt_t_max 0.437
_shelx_estimated_absorpt_t_min 0.242
_olex2_refinement_description
;
1. Fixed Uiso
 At 1.2 times of:
  All C(H,H) groups, All N(H) groups, All N(H,H) groups
2. Restrained distances
 O4-H4
 0.86 with sigma of 0.01
3.a Ternary CH refined with riding coordinates:
 N1(H1), N3(H3), N5(H5), N8(H8)
3.b Secondary CH2 refined with riding coordinates:
 N2(H2A,H2B), N4(H4A,H4B), N6(H6A,H6B), N7(H7A,H7B), C1(H1A,H1B), C2(H2C,H2D),
 C3(H3A,H3B), C4(H4C,H4D), C5(H5A,H5B), C6(H6C,H6D), C7(H7C,H7D), C8(H8A,H8B),
 C9(H9A,H9B), C10(H10A,H10B), C11(H11A,H11B), C12(H12A,H12B), C13(H13A,H13B),
 C14(H14A,H14B), C15(H15A,H15B), C16(H16A,H16B)
;

loop_
_space_group_symop_operation_xyz
'x, y, z'
'-x, -y, -z'

loop_
_atom_site_label
_atom_site_type_symbol
_atom_site_fract_x
_atom_site_fract_y
_atom_site_fract_z
_atom_site_U_iso_or_equiv
_atom_site_adp_type
_atom_site_occupancy
_atom_site_site_symmetry_order
_atom_site_calc_flag
_atom_site_refinement_flags_posn
_atom_site_refinement_flags_adp
_atom_site_refinement_flags_occupancy
_atom_site_disorder_assembly
_atom_site_disorder_group
Sm1 Sm 0.39341(2) 0.43713(2) 0.13542(2) 0.01514(6) Uani 1 1 d . . . . .
Sm2 Sm 0.24932(3) 0.68588(2) 0.32018(2) 0.01757(7) Uani 1 1 d . . . . .
O1 O 0.4588(3) 0.5612(3) 0.2202(2) 0.0224(8) Uani 1 1 d . . . . .
O2 O 0.1793(3) 0.5695(3) 0.2369(2) 0.0214(7) Uani 1 1 d . . . . .
O3 O 0.6272(3) 0.4278(3) 0.0112(2) 0.0205(7) Uani 1 1 d . . . . .
O4 O 0.3257(4) 0.8438(4) 0.1761(3) 0.0382(10) Uani 1 1 d D . . . .
N1 N 0.4876(5) 0.6938(4) 0.3539(3) 0.0316(11) Uani 1 1 d . . . . .
H1 H 0.498661 0.625617 0.408630 0.038 Uiso 1 1 calc R . . . .
N2 N 0.2197(5) 0.8546(4) 0.4338(3) 0.0339(11) Uani 1 1 d . . . . .
H2A H 0.202018 0.929620 0.398723 0.041 Uiso 1 1 calc R . . . .
H2B H 0.142971 0.849848 0.486236 0.041 Uiso 1 1 calc R . . . .
N3 N 0.1433(4) 0.3915(4) 0.1437(3) 0.0286(10) Uani 1 1 d . . . . .
H3 H 0.137069 0.315591 0.191702 0.034 Uiso 1 1 calc R . . . .
N4 N 0.4055(5) 0.2769(4) 0.0186(3) 0.0324(11) Uani 1 1 d . . . . .
H4A H 0.450986 0.303178 -0.043822 0.039 Uiso 1 1 calc R . . . .
H4B H 0.460218 0.204279 0.037699 0.039 Uiso 1 1 calc R . . . .
N5 N 0.5967(4) 0.2482(4) 0.1782(3) 0.0228(9) Uani 1 1 d . . . . .
H5 H 0.582797 0.178771 0.153933 0.027 Uiso 1 1 calc R . . . .
N6 N 0.3222(5) 0.2961(4) 0.3120(3) 0.0286(10) Uani 1 1 d . . . . .
H6A H 0.299614 0.343119 0.359912 0.034 Uiso 1 1 calc R . . . .
H6B H 0.241993 0.272318 0.315378 0.034 Uiso 1 1 calc R . . . .
N7 N -0.0109(5) 0.6988(4) 0.4492(3) 0.0309(11) Uani 1 1 d . . . . .
H7A H -0.042194 0.632497 0.448913 0.037 Uiso 1 1 calc R . . . .
H7B H -0.000334 0.694492 0.510080 0.037 Uiso 1 1 calc R . . . .
N8 N 0.0404(5) 0.8748(4) 0.2782(3) 0.0268(10) Uani 1 1 d . . . . .
H8 H 0.046057 0.944819 0.305931 0.032 Uiso 1 1 calc R . . . .
C1 C 0.5976(6) 0.5479(5) 0.2350(4) 0.0343(14) Uani 1 1 d . . . . .
H1A H 0.670896 0.537207 0.171945 0.041 Uiso 1 1 calc R . . . .
H1B H 0.617799 0.473535 0.281891 0.041 Uiso 1 1 calc R . . . .
C2 C 0.6104(6) 0.6543(6) 0.2733(5) 0.0462(17) Uani 1 1 d . . . . .
H2C H 0.698460 0.631754 0.296256 0.055 Uiso 1 1 calc R . . . .
H2D H 0.619435 0.722764 0.219256 0.055 Uiso 1 1 calc R . . . .
C3 C 0.4847(7) 0.7998(7) 0.3957(5) 0.0540(19) Uani 1 1 d . . . . .
H3A H 0.499013 0.868064 0.342082 0.065 Uiso 1 1 calc R . . . .
H3B H 0.565222 0.780077 0.426327 0.065 Uiso 1 1 calc R . . . .
C4 C 0.3499(6) 0.8389(6) 0.4697(5) 0.0467(17) Uani 1 1 d . . . . .
H4C H 0.349570 0.916805 0.487732 0.056 Uiso 1 1 calc R . . . .
H4D H 0.345214 0.777927 0.529424 0.056 Uiso 1 1 calc R . . . .
C5 C 0.0464(6) 0.5310(6) 0.2672(4) 0.0362(14) Uani 1 1 d . . . . .
H5A H -0.033070 0.600266 0.288402 0.043 Uiso 1 1 calc R . . . .
H5B H 0.048013 0.466228 0.324190 0.043 Uiso 1 1 calc R . . . .
C6 C 0.0186(5) 0.4844(5) 0.1870(4) 0.0323(13) Uani 1 1 d . . . . .
H6C H -0.066452 0.448752 0.214069 0.039 Uiso 1 1 calc R . . . .
H6D H -0.001864 0.552759 0.135281 0.039 Uiso 1 1 calc R . . . .
C7 C 0.1443(6) 0.3592(6) 0.0502(4) 0.0449(17) Uani 1 1 d . . . . .
H7C H 0.150829 0.430969 -0.000990 0.054 Uiso 1 1 calc R . . . .
H7D H 0.053036 0.337096 0.057715 0.054 Uiso 1 1 calc R . . . .
C8 C 0.2656(6) 0.2562(6) 0.0175(4) 0.0431(16) Uani 1 1 d . . . . .
H8A H 0.269823 0.246355 -0.049782 0.052 Uiso 1 1 calc R . . . .
H8B H 0.248757 0.180366 0.061233 0.052 Uiso 1 1 calc R . . . .
C9 C 0.7386(5) 0.3174(5) 0.0151(4) 0.0248(12) Uani 1 1 d . . . . .
H9A H 0.832329 0.335385 -0.022644 0.030 Uiso 1 1 calc R . . . .
H9B H 0.720745 0.256651 -0.015861 0.030 Uiso 1 1 calc R . . . .
C10 C 0.7438(5) 0.2640(5) 0.1210(4) 0.0289(12) Uani 1 1 d . . . . .
H10A H 0.813353 0.184736 0.122247 0.035 Uiso 1 1 calc R . . . .
H10B H 0.773772 0.319390 0.150080 0.035 Uiso 1 1 calc R . . . .
C11 C 0.5823(6) 0.2088(5) 0.2859(4) 0.0366(14) Uani 1 1 d . . . . .
H11A H 0.596335 0.273011 0.315172 0.044 Uiso 1 1 calc R . . . .
H11B H 0.655731 0.134057 0.296488 0.044 Uiso 1 1 calc R . . . .
C12 C 0.4325(6) 0.1851(5) 0.3345(4) 0.0363(14) Uani 1 1 d . . . . .
H12A H 0.421984 0.115640 0.309646 0.044 Uiso 1 1 calc R . . . .
H12B H 0.418579 0.164380 0.406345 0.044 Uiso 1 1 calc R . . . .
C13 C 0.2201(7) 0.9432(6) 0.1365(4) 0.0499(18) Uani 1 1 d . . . . .
H13A H 0.252115 0.956937 0.064047 0.060 Uiso 1 1 calc R . . . .
H13B H 0.211272 1.019276 0.161046 0.060 Uiso 1 1 calc R . . . .
C14 C 0.0758(7) 0.9078(6) 0.1696(4) 0.0450(16) Uani 1 1 d . . . . .
H14A H 0.001021 0.976672 0.150516 0.054 Uiso 1 1 calc R . . . .
H14B H 0.081059 0.838041 0.138200 0.054 Uiso 1 1 calc R . . . .
C15 C -0.1070(6) 0.8536(5) 0.3230(4) 0.0364(14) Uani 1 1 d . . . . .
H15A H -0.121955 0.792292 0.291167 0.044 Uiso 1 1 calc R . . . .
H15B H -0.178773 0.929906 0.313498 0.044 Uiso 1 1 calc R . . . .
C16 C -0.1244(6) 0.8089(6) 0.4321(5) 0.0436(16) Uani 1 1 d . . . . .
H16A H -0.119542 0.874102 0.464641 0.052 Uiso 1 1 calc R . . . .
H16B H -0.219562 0.789496 0.461648 0.052 Uiso 1 1 calc R . . . .
Cl1 Cl 0.27680(17) 0.49231(14) 0.48041(10) 0.0399(4) Uani 1 1 d . . . . .
Cl2 Cl 0.5647(2) -0.01626(16) 0.13515(13) 0.0575(5) Uani 1 1 d . . . . .
Cl3 Cl 0.03880(18) 0.15530(15) 0.33883(12) 0.0477(4) Uani 1 1 d . . . . .
H4 H 0.395(4) 0.879(4) 0.170(4) 0.026(15) Uiso 1 1 d D . . . .

loop_
_atom_site_aniso_label
_atom_site_aniso_U_11
_atom_site_aniso_U_22
_atom_site_aniso_U_33
_atom_site_aniso_U_23
_atom_site_aniso_U_13
_atom_site_aniso_U_12
Sm1 0.01457(13) 0.01410(13) 0.01565(13) -0.00279(10) -0.00239(10) -0.00271(10)
Sm2 0.01696(14) 0.01671(14) 0.01884(14) -0.00589(10) -0.00174(10) -0.00420(11)
O1 0.0148(17) 0.025(2) 0.0301(19) -0.0119(15) -0.0056(14) -0.0040(15)
O2 0.0150(17) 0.0251(19) 0.0282(19) -0.0104(15) -0.0043(14) -0.0077(15)
O3 0.0168(17) 0.0190(18) 0.0187(17) 0.0011(14) -0.0014(13) 0.0009(14)
O4 0.039(2) 0.026(2) 0.044(2) 0.0017(18) -0.0033(19) -0.0111(19)
N1 0.029(2) 0.037(3) 0.036(3) -0.017(2) -0.009(2) -0.010(2)
N2 0.031(3) 0.037(3) 0.037(3) -0.017(2) -0.008(2) -0.005(2)
N3 0.021(2) 0.034(3) 0.033(2) -0.017(2) -0.0007(19) -0.009(2)
N4 0.029(3) 0.030(3) 0.038(3) -0.015(2) -0.006(2) -0.002(2)
N5 0.022(2) 0.024(2) 0.018(2) -0.0008(17) -0.0043(17) -0.0003(18)
N6 0.033(3) 0.025(3) 0.025(2) -0.0030(19) -0.0020(19) -0.009(2)
N7 0.027(2) 0.036(3) 0.029(2) -0.007(2) -0.0033(19) -0.011(2)
N8 0.033(3) 0.022(2) 0.023(2) -0.0053(18) -0.0058(19) -0.003(2)
C1 0.018(3) 0.039(4) 0.051(4) -0.025(3) -0.009(3) 0.000(2)
C2 0.023(3) 0.060(5) 0.065(4) -0.034(4) -0.014(3) 0.000(3)
C3 0.041(4) 0.073(5) 0.065(5) -0.045(4) -0.017(3) -0.010(4)
C4 0.044(4) 0.063(5) 0.047(4) -0.032(3) -0.016(3) -0.012(3)
C5 0.027(3) 0.038(4) 0.045(4) -0.022(3) 0.001(3) -0.008(3)
C6 0.018(3) 0.039(3) 0.046(3) -0.021(3) -0.009(2) -0.004(2)
C7 0.031(3) 0.068(5) 0.046(4) -0.031(3) -0.010(3) -0.010(3)
C8 0.050(4) 0.043(4) 0.042(4) -0.026(3) 0.001(3) -0.019(3)
C9 0.019(3) 0.022(3) 0.024(3) -0.005(2) 0.004(2) 0.001(2)
C10 0.022(3) 0.028(3) 0.030(3) -0.002(2) -0.009(2) 0.006(2)
C11 0.033(3) 0.037(3) 0.029(3) 0.003(2) -0.010(3) 0.006(3)
C12 0.042(4) 0.024(3) 0.028(3) 0.003(2) 0.004(3) -0.004(3)
C13 0.070(5) 0.028(4) 0.032(3) 0.004(3) -0.002(3) 0.001(3)
C14 0.053(4) 0.038(4) 0.032(3) -0.005(3) -0.009(3) 0.007(3)
C15 0.029(3) 0.027(3) 0.053(4) -0.010(3) -0.015(3) 0.002(3)
C16 0.021(3) 0.048(4) 0.053(4) -0.018(3) 0.005(3) -0.002(3)
Cl1 0.0506(9) 0.0335(8) 0.0330(8) 0.0044(6) -0.0093(7) -0.0142(7)
Cl2 0.0731(12) 0.0371(10) 0.0604(11) -0.0164(8) 0.0019(9) -0.0235(9)
Cl3 0.0547(10) 0.0427(10) 0.0466(9) -0.0151(7) -0.0015(8) -0.0188(8)

loop_
_atom_type_symbol
_atom_type_description
_atom_type_scat_dispersion_real
_atom_type_scat_dispersion_imag
_atom_type_scat_source
C C 0.0033 0.0016 'International Tables Vol C Tables 4.2.6.8 and 6.1.1.4'
H H 0.0000 0.0000 'International Tables Vol C Tables 4.2.6.8 and 6.1.1.4'
N N 0.0061 0.0033 'International Tables Vol C Tables 4.2.6.8 and 6.1.1.4'
O O 0.0106 0.0060 'International Tables Vol C Tables 4.2.6.8 and 6.1.1.4'
S S 0.1246 0.1234 'International Tables Vol C Tables 4.2.6.8 and 6.1.1.4'
Cl Cl 0.1484 0.1585 'International Tables Vol C Tables 4.2.6.8 and 6.1.1.4'
Sb Sb -0.5866 1.5461 'International Tables Vol C Tables 4.2.6.8 and 6.1.1.4'
Sm Sm -0.1638 3.4418 'International Tables Vol C Tables 4.2.6.8 and 6.1.1.4'

loop_
_geom_angle_atom_site_label_1
_geom_angle_atom_site_label_2
_geom_angle_atom_site_label_3
_geom_angle
_geom_angle_site_symmetry_1
_geom_angle_site_symmetry_3
Sm2 Sm1 Sm1 113.160(10) . 2_665
O1 Sm1 Sm1 95.86(8) . 2_665
O1 Sm1 Sm2 34.32(8) . .
O1 Sm1 O2 67.20(10) . .
O1 Sm1 O3 89.59(11) . .
O1 Sm1 N3 132.98(12) . .
O1 Sm1 N4 162.87(12) . .
O1 Sm1 N5 91.07(12) . .
O1 Sm1 N6 87.08(12) . .
O2 Sm1 Sm1 122.11(8) . 2_665
O2 Sm1 Sm2 32.89(7) . .
O2 Sm1 N3 66.27(11) . .
O2 Sm1 N4 129.91(12) . .
O2 Sm1 N5 134.07(11) . .
O2 Sm1 N6 74.95(12) . .
O3 Sm1 Sm1 34.79(8) 2_665 2_665
O3 Sm1 Sm1 33.16(7) . 2_665
O3 Sm1 Sm2 97.77(8) 2_665 .
O3 Sm1 Sm2 120.62(8) . .
O3 Sm1 O1 100.39(11) 2_665 .
O3 Sm1 O2 91.81(11) 2_665 .
O3 Sm1 O2 146.42(11) . .
O3 Sm1 O3 67.95(13) 2_665 .
O3 Sm1 N3 135.01(12) . .
O3 Sm1 N3 87.46(13) 2_665 .
O3 Sm1 N4 74.61(12) . .
O3 Sm1 N4 80.06(13) 2_665 .
O3 Sm1 N5 66.64(11) . .
O3 Sm1 N5 132.93(11) 2_665 .
O3 Sm1 N6 161.06(12) 2_665 .
O3 Sm1 N6 129.96(12) . .
N3 Sm1 Sm1 114.16(9) . 2_665
N3 Sm1 Sm2 98.88(9) . .
N3 Sm1 N4 64.07(13) . .
N3 Sm1 N6 74.92(14) . .
N4 Sm1 Sm1 74.62(10) . 2_665
N4 Sm1 Sm2 162.80(9) . .
N4 Sm1 N6 97.90(14) . .
N5 Sm1 Sm1 99.08(8) . 2_665
N5 Sm1 Sm2 115.46(9) . .
N5 Sm1 N3 116.98(14) . .
N5 Sm1 N4 76.75(13) . .
N5 Sm1 N6 63.52(12) . .
N6 Sm1 Sm1 162.47(9) . 2_665
N6 Sm1 Sm2 78.57(9) . .
O1 Sm2 Sm1 33.61(7) . .
O1 Sm2 O4 79.26(12) . .
O1 Sm2 N1 67.95(12) . .
O1 Sm2 N2 132.65(12) . .
O1 Sm2 N7 147.70(13) . .
O1 Sm2 N8 133.85(12) . .
O1 Sm2 Cl1 86.75(9) . .
O2 Sm2 Sm1 35.78(8) . .
O2 Sm2 O1 69.38(10) . .
O2 Sm2 O4 98.14(13) . .
O2 Sm2 N1 136.58(12) . .
O2 Sm2 N2 157.80(12) . .
O2 Sm2 N7 87.03(12) . .
O2 Sm2 N8 88.76(12) . .
O2 Sm2 Cl1 92.73(9) . .
O4 Sm2 Sm1 88.69(9) . .
O4 Sm2 N1 81.62(14) . .
O4 Sm2 N2 85.61(14) . .
O4 Sm2 N7 127.31(13) . .
O4 Sm2 N8 63.73(13) . .
O4 Sm2 Cl1 157.92(10) . .
N1 Sm2 Sm1 101.16(9) . .
N1 Sm2 N2 65.56(13) . .
N1 Sm2 N7 127.52(13) . .
N1 Sm2 N8 127.49(14) . .
N1 Sm2 Cl1 77.30(11) . .
N2 Sm2 Sm1 166.18(9) . .
N2 Sm2 Cl1 91.56(11) . .
N7 Sm2 Sm1 119.57(10) . .
N7 Sm2 N2 73.60(14) . .
N7 Sm2 Cl1 72.19(10) . .
N8 Sm2 Sm1 115.26(9) . .
N8 Sm2 N2 73.22(13) . .
N8 Sm2 N7 64.02(13) . .
N8 Sm2 Cl1 136.04(9) . .
Cl1 Sm2 Sm1 89.00(3) . .
Sm1 O1 Sm2 112.07(12) . .
C1 O1 Sm1 126.9(3) . .
C1 O1 Sm2 119.3(3) . .
Sm2 O2 Sm1 111.33(12) . .
C5 O2 Sm1 117.3(3) . .
C5 O2 Sm2 126.1(3) . .
Sm1 O3 Sm1 112.05(12) 2_665 .
C9 O3 Sm1 123.8(3) . 2_665
C9 O3 Sm1 118.7(3) . .
Sm2 O4 H4 123(3) . .
C13 O4 Sm2 121.9(3) . .
C13 O4 H4 103(4) . .
Sm2 N1 H1 103.0 . .
C2 N1 Sm2 110.6(3) . .
C2 N1 H1 103.0 . .
C2 N1 C3 118.0(5) . .
C3 N1 Sm2 116.6(4) . .
C3 N1 H1 103.0 . .
Sm2 N2 H2A 109.0 . .
Sm2 N2 H2B 109.0 . .
H2A N2 H2B 107.8 . .
C4 N2 Sm2 112.9(3) . .
C4 N2 H2A 109.0 . .
C4 N2 H2B 109.0 . .
Sm1 N3 H3 104.9 . .
C6 N3 Sm1 112.8(3) . .
C6 N3 H3 104.9 . .
C7 N3 Sm1 111.5(3) . .
C7 N3 H3 104.9 . .
C7 N3 C6 116.4(4) . .
Sm1 N4 H4A 108.1 . .
Sm1 N4 H4B 108.1 . .
H4A N4 H4B 107.3 . .
C8 N4 Sm1 116.6(3) . .
C8 N4 H4A 108.1 . .
C8 N4 H4B 108.1 . .
Sm1 N5 H5 105.2 . .
C10 N5 Sm1 112.2(3) . .
C10 N5 H5 105.2 . .
C10 N5 C11 113.6(4) . .
C11 N5 Sm1 114.3(3) . .
C11 N5 H5 105.2 . .
Sm1 N6 H6A 108.0 . .
Sm1 N6 H6B 108.0 . .
H6A N6 H6B 107.3 . .
C12 N6 Sm1 117.1(3) . .
C12 N6 H6A 108.0 . .
C12 N6 H6B 108.0 . .
Sm2 N7 H7A 108.1 . .
Sm2 N7 H7B 108.1 . .
H7A N7 H7B 107.3 . .
C16 N7 Sm2 116.7(3) . .
C16 N7 H7A 108.1 . .
C16 N7 H7B 108.1 . .
Sm2 N8 H8 107.0 . .
C14 N8 Sm2 107.2(3) . .
C14 N8 H8 107.0 . .
C14 N8 C15 114.1(4) . .
C15 N8 Sm2 114.0(3) . .
C15 N8 H8 107.0 . .
O1 C1 H1A 108.9 . .
O1 C1 H1B 108.9 . .
O1 C1 C2 113.3(4) . .
H1A C1 H1B 107.7 . .
C2 C1 H1A 108.9 . .
C2 C1 H1B 108.9 . .
N1 C2 C1 112.6(5) . .
N1 C2 H2C 109.1 . .
N1 C2 H2D 109.1 . .
C1 C2 H2C 109.1 . .
C1 C2 H2D 109.1 . .
H2C C2 H2D 107.8 . .
N1 C3 H3A 108.9 . .
N1 C3 H3B 108.9 . .
N1 C3 C4 113.4(5) . .
H3A C3 H3B 107.7 . .
C4 C3 H3A 108.9 . .
C4 C3 H3B 108.9 . .
N2 C4 H4C 109.1 . .
N2 C4 H4D 109.1 . .
C3 C4 N2 112.6(5) . .
C3 C4 H4C 109.1 . .
C3 C4 H4D 109.1 . .
H4C C4 H4D 107.8 . .
O2 C5 H5A 109.0 . .
O2 C5 H5B 109.0 . .
O2 C5 C6 112.7(4) . .
H5A C5 H5B 107.8 . .
C6 C5 H5A 109.0 . .
C6 C5 H5B 109.0 . .
N3 C6 C5 111.1(4) . .
N3 C6 H6C 109.4 . .
N3 C6 H6D 109.4 . .
C5 C6 H6C 109.4 . .
C5 C6 H6D 109.4 . .
H6C C6 H6D 108.0 . .
N3 C7 H7C 109.1 . .
N3 C7 H7D 109.1 . .
N3 C7 C8 112.7(5) . .
H7C C7 H7D 107.8 . .
C8 C7 H7C 109.1 . .
C8 C7 H7D 109.1 . .
N4 C8 H8A 109.3 . .
N4 C8 H8B 109.3 . .
C7 C8 N4 111.6(5) . .
C7 C8 H8A 109.3 . .
C7 C8 H8B 109.3 . .
H8A C8 H8B 108.0 . .
O3 C9 H9A 109.3 . .
O3 C9 H9B 109.3 . .
O3 C9 C10 111.7(4) . .
H9A C9 H9B 107.9 . .
C10 C9 H9A 109.3 . .
C10 C9 H9B 109.3 . .
N5 C10 C9 107.8(4) . .
N5 C10 H10A 110.1 . .
N5 C10 H10B 110.1 . .
C9 C10 H10A 110.1 . .
C9 C10 H10B 110.1 . .
H10A C10 H10B 108.5 . .
N5 C11 H11A 110.0 . .
N5 C11 H11B 110.0 . .
N5 C11 C12 108.6(4) . .
H11A C11 H11B 108.4 . .
C12 C11 H11A 110.0 . .
C12 C11 H11B 110.0 . .
N6 C12 C11 109.5(4) . .
N6 C12 H12A 109.8 . .
N6 C12 H12B 109.8 . .
C11 C12 H12A 109.8 . .
C11 C12 H12B 109.8 . .
H12A C12 H12B 108.2 . .
O4 C13 H13A 109.9 . .
O4 C13 H13B 109.9 . .
O4 C13 C14 108.7(5) . .
H13A C13 H13B 108.3 . .
C14 C13 H13A 109.9 . .
C14 C13 H13B 109.9 . .
N8 C14 C13 107.8(5) . .
N8 C14 H14A 110.1 . .
N8 C14 H14B 110.1 . .
C13 C14 H14A 110.1 . .
C13 C14 H14B 110.1 . .
H14A C14 H14B 108.5 . .
N8 C15 H15A 109.9 . .
N8 C15 H15B 109.9 . .
N8 C15 C16 108.8(5) . .
H15A C15 H15B 108.3 . .
C16 C15 H15A 109.9 . .
C16 C15 H15B 109.9 . .
N7 C16 C15 111.3(4) . .
N7 C16 H16A 109.4 . .
N7 C16 H16B 109.4 . .
C15 C16 H16A 109.4 . .
C15 C16 H16B 109.4 . .
H16A C16 H16B 108.0 . .

loop_
_geom_bond_atom_site_label_1
_geom_bond_atom_site_label_2
_geom_bond_distance
_geom_bond_site_symmetry_2
Sm1 Sm1 3.9492(5) 2_665
Sm1 Sm2 3.9402(4) .
Sm1 O1 2.353(3) .
Sm1 O2 2.473(3) .
Sm1 O3 2.331(3) 2_665
Sm1 O3 2.431(3) .
Sm1 N3 2.623(4) .
Sm1 N4 2.667(4) .
Sm1 N5 2.608(4) .
Sm1 N6 2.675(4) .
Sm2 O1 2.397(3) .
Sm2 O2 2.297(3) .
Sm2 O4 2.489(4) .
Sm2 N1 2.567(4) .
Sm2 N2 2.657(4) .
Sm2 N7 2.648(4) .
Sm2 N8 2.639(4) .
Sm2 Cl1 2.8227(14) .
O1 C1 1.411(6) .
O2 C5 1.411(6) .
O3 C9 1.425(5) .
O4 C13 1.453(7) .
O4 H4 0.857(10) .
N1 H1 0.9800 .
N1 C2 1.432(7) .
N1 C3 1.440(7) .
N2 H2A 0.8900 .
N2 H2B 0.8900 .
N2 C4 1.476(7) .
N3 H3 0.9800 .
N3 C6 1.451(6) .
N3 C7 1.445(6) .
N4 H4A 0.8900 .
N4 H4B 0.8900 .
N4 C8 1.468(7) .
N5 H5 0.9800 .
N5 C10 1.470(6) .
N5 C11 1.471(6) .
N6 H6A 0.8900 .
N6 H6B 0.8900 .
N6 C12 1.469(7) .
N7 H7A 0.8900 .
N7 H7B 0.8900 .
N7 C16 1.462(7) .
N8 H8 0.9800 .
N8 C14 1.460(6) .
N8 C15 1.464(6) .
C1 H1A 0.9700 .
C1 H1B 0.9700 .
C1 C2 1.475(7) .
C2 H2C 0.9700 .
C2 H2D 0.9700 .
C3 H3A 0.9700 .
C3 H3B 0.9700 .
C3 C4 1.446(8) .
C4 H4C 0.9700 .
C4 H4D 0.9700 .
C5 H5A 0.9700 .
C5 H5B 0.9700 .
C5 C6 1.473(7) .
C6 H6C 0.9700 .
C6 H6D 0.9700 .
C7 H7C 0.9700 .
C7 H7D 0.9700 .
C7 C8 1.462(8) .
C8 H8A 0.9700 .
C8 H8B 0.9700 .
C9 H9A 0.9700 .
C9 H9B 0.9700 .
C9 C10 1.504(7) .
C10 H10A 0.9700 .
C10 H10B 0.9700 .
C11 H11A 0.9700 .
C11 H11B 0.9700 .
C11 C12 1.502(7) .
C12 H12A 0.9700 .
C12 H12B 0.9700 .
C13 H13A 0.9700 .
C13 H13B 0.9700 .
C13 C14 1.497(9) .
C14 H14A 0.9700 .
C14 H14B 0.9700 .
C15 H15A 0.9700 .
C15 H15B 0.9700 .
C15 C16 1.492(8) .
C16 H16A 0.9700 .
C16 H16B 0.9700 .
